data_2239759
loop_
_publ_author_name
'Jothi, L.'
'Anuradha, G.'
'Vasuki, G.'
'Babu, R. Ramesh'
'Ramamurthi, K.'

_publ_section_title
;
 4-Fluoro-<i>N</i>-(4-hydroxybenzylidene)aniline
;
_journal_coeditor_code SJ5413
_journal_issue 8
_journal_name_full 'Acta Crystallographica Section E'
_journal_page_first o860
_journal_paper_doi 10.1107/S1600536814015153
_journal_volume 70
_journal_year 2014
_chemical_formula_iupac 'C13 H10 F N O'
_chemical_formula_moiety 'C13 H10 F N O'
_chemical_formula_sum 'C13 H10 F N O'
_chemical_formula_weight 215.22
_chemical_name_systematic
;
4-Fluoro-<i>N</i>-(4-hydroxybenzylidene)aniline
;
_space_group_IT_number 29
_symmetry_cell_setting orthorhombic
_symmetry_space_group_name_Hall 'P 2c -2ac'
_symmetry_space_group_name_H-M 'P c a 21'
_atom_sites_solution_hydrogens geom
_atom_sites_solution_primary direct
_atom_sites_solution_secondary difmap
_audit_creation_method SHELXL-97
_cell_angle_alpha 90.00
_cell_angle_beta 90.00
_cell_angle_gamma 90.00
_cell_formula_units_Z 4
_cell_length_a 11.0153(8)
_cell_length_b 9.8596(7)
_cell_length_c 9.5476(6)
_cell_measurement_reflns_used 7057
_cell_measurement_temperature 296(2)
_cell_measurement_theta_max 23.39
_cell_measurement_theta_min 1.85
_cell_volume 1036.93(12)
_computing_cell_refinement 'APEX2 and SAINT-Plus (Bruker, 2004)'
_computing_data_collection 'APEX2 (Bruker, 2004)'
_computing_data_reduction 'SAINT-Plus and XPREP (Bruker, 2004)'
_computing_molecular_graphics 'Mercury (Macrae <i>et al.</i>, 2008)'
_computing_publication_material
;
WinGX (Farrugia, 2012) and PLATON (Spek, 2009)
;
_computing_structure_refinement 'SHELXL97 (Sheldrick, 2008)'
_computing_structure_solution 'SHELXS97 (Sheldrick, 2008)'
_diffrn_ambient_temperature 296(2)
_diffrn_measured_fraction_theta_full 0.961
_diffrn_measured_fraction_theta_max 0.961
_diffrn_measurement_device_type 'Bruker KappaCCD APEXII'
_diffrn_measurement_method '\w and \f scan'
_diffrn_radiation_monochromator graphite
_diffrn_radiation_source 'fine-focus sealed tube'
_diffrn_radiation_type MoK\a
_diffrn_radiation_wavelength 0.71073
_diffrn_reflns_av_R_equivalents 0.0327
_diffrn_reflns_av_sigmaI/netI 0.0229
_diffrn_reflns_limit_h_max 12
_diffrn_reflns_limit_h_min -12
_diffrn_reflns_limit_k_max 10
_diffrn_reflns_limit_k_min -10
_diffrn_reflns_limit_l_max 10
_diffrn_reflns_limit_l_min -10
_diffrn_reflns_number 6612
_diffrn_reflns_theta_full 23.39
_diffrn_reflns_theta_max 23.39
_diffrn_reflns_theta_min 2.77
_diffrn_standards_decay_% 0
_exptl_absorpt_coefficient_mu 0.100
_exptl_absorpt_correction_T_max 0.9803
_exptl_absorpt_correction_T_min 0.9706
_exptl_absorpt_correction_type multi-scan
_exptl_absorpt_process_details '(SADABS; Bruker, 2004)'
_exptl_crystal_colour colourless
_exptl_crystal_density_diffrn 1.379
_exptl_crystal_density_method 'not measured'
_exptl_crystal_description block
_exptl_crystal_F_000 448
_exptl_crystal_size_max 0.30
_exptl_crystal_size_mid 0.20
_exptl_crystal_size_min 0.20
_refine_diff_density_max 0.126
_refine_diff_density_min -0.123
_refine_ls_extinction_method none
_refine_ls_goodness_of_fit_ref 1.111
_refine_ls_hydrogen_treatment constr
_refine_ls_matrix_type full
_refine_ls_number_parameters 146
_refine_ls_number_reflns 1430
_refine_ls_number_restraints 1
_refine_ls_restrained_S_all 1.110
_refine_ls_R_factor_all 0.0367
_refine_ls_R_factor_gt 0.0286
_refine_ls_shift/su_max 0.000
_refine_ls_shift/su_mean 0.000
_refine_ls_structure_factor_coef Fsqd
_refine_ls_weighting_details 'calc w=1/[\s^2^(Fo^2^)+(0.0435P)^2^+0.1030P] where P=(Fo^2^+2Fc^2^)/3'
_refine_ls_weighting_scheme calc
_refine_ls_wR_factor_gt 0.0707
_refine_ls_wR_factor_ref 0.0779
_reflns_number_gt 1282
_reflns_number_total 1430
_reflns_threshold_expression I>2\s(I)
_cod_data_source_file sj5413sup1.cif
_cod_data_source_block I
_cod_database_code 2239759
_cod_database_fobs_code 2239759

loop_
_symmetry_equiv_pos_as_xyz
'x, y, z'
'-x, -y, z+1/2'
'-x+1/2, y, z+1/2'
'x+1/2, -y, z'

loop_
_atom_site_type_symbol
_atom_site_label
_atom_site_fract_x
_atom_site_fract_y
_atom_site_fract_z
_atom_site_U_iso_or_equiv
_atom_site_adp_type
_atom_site_calc_flag
_atom_site_refinement_flags
_atom_site_occupancy
_atom_site_symmetry_multiplicity
C C1 0.43955(18) 0.3194(2) 0.3175(2) 0.0396(6) Uani d . 1 1
C C2 0.48448(17) 0.44366(19) 0.2735(3) 0.0385(5) Uani d . 1 1
H H2 0.5578 0.4754 0.3091 0.046 Uiso calc R 1 1
C C3 0.42173(17) 0.5198(2) 0.1781(3) 0.0385(5) Uani d . 1 1
H H3 0.4526 0.6034 0.1502 0.046 Uiso calc R 1 1
C C4 0.31198(18) 0.4740(2) 0.1219(2) 0.0366(5) Uani d . 1 1
C C5 0.26905(18) 0.3484(2) 0.1656(3) 0.0448(6) Uani d . 1 1
H H5 0.1963 0.3159 0.1295 0.054 Uiso calc R 1 1
C C6 0.33162(18) 0.2716(2) 0.2608(3) 0.0467(6) Uani d . 1 1
H H6 0.3018 0.1873 0.2875 0.056 Uiso calc R 1 1
C C7 0.23844(18) 0.5576(2) 0.0292(3) 0.0393(5) Uani d . 1 1
H H7 0.1598 0.5287 0.0100 0.047 Uiso calc R 1 1
C C8 0.18716(17) 0.7493(2) -0.1001(3) 0.0371(5) Uani d . 1 1
C C9 0.2246(2) 0.8203(2) -0.2169(3) 0.0462(6) Uani d . 1 1
H H9 0.3051 0.8148 -0.2457 0.055 Uiso calc R 1 1
C C10 0.1439(2) 0.8992(2) -0.2914(3) 0.0546(6) Uani d . 1 1
H H10 0.1687 0.9455 -0.3713 0.066 Uiso calc R 1 1
C C11 0.0271(2) 0.9080(2) -0.2453(3) 0.0561(7) Uani d . 1 1
C C12 -0.0118(2) 0.8445(3) -0.1267(3) 0.0554(7) Uani d . 1 1
H H12 -0.0913 0.8554 -0.0957 0.067 Uiso calc R 1 1
C C13 0.06838(18) 0.7641(2) -0.0534(3) 0.0470(6) Uani d . 1 1
H H13 0.0430 0.7196 0.0274 0.056 Uiso calc R 1 1
N N1 0.27379(14) 0.66729(17) -0.02753(19) 0.0379(4) Uani d . 1 1
O O1 0.49408(13) 0.24314(15) 0.41734(19) 0.0509(4) Uani d . 1 1
H H1 0.5637 0.2701 0.4294 0.076 Uiso calc R 1 1
F F1 -0.05262(16) 0.98467(18) -0.3178(2) 0.0888(6) Uani d . 1 1

loop_
_atom_site_aniso_label
_atom_site_aniso_U_11
_atom_site_aniso_U_22
_atom_site_aniso_U_33
_atom_site_aniso_U_12
_atom_site_aniso_U_13
_atom_site_aniso_U_23
C1 0.0291(11) 0.0482(13) 0.0415(15) 0.0067(10) 0.0037(9) -0.0017(10)
C2 0.0253(10) 0.0462(12) 0.0441(14) -0.0021(9) -0.0006(10) -0.0035(11)
C3 0.0299(11) 0.0417(11) 0.0438(14) -0.0023(9) 0.0012(11) -0.0019(10)
C4 0.0284(11) 0.0433(12) 0.0380(14) 0.0013(9) 0.0023(9) -0.0036(10)
C5 0.0280(11) 0.0515(12) 0.0547(16) -0.0028(9) -0.0059(10) -0.0035(12)
C6 0.0328(12) 0.0468(12) 0.0606(17) -0.0038(9) 0.0004(11) 0.0034(12)
C7 0.0273(10) 0.0473(12) 0.0432(14) 0.0004(10) -0.0030(9) -0.0087(12)
C8 0.0312(10) 0.0407(11) 0.0395(13) 0.0008(9) -0.0042(10) -0.0055(10)
C9 0.0421(12) 0.0463(12) 0.0503(16) -0.0015(10) 0.0065(11) -0.0027(12)
C10 0.0680(17) 0.0474(13) 0.0483(17) 0.0061(11) 0.0002(13) 0.0047(12)
C11 0.0619(16) 0.0514(14) 0.0549(18) 0.0215(12) -0.0119(13) -0.0033(13)
C12 0.0403(12) 0.0686(16) 0.0574(18) 0.0146(12) -0.0034(12) -0.0081(14)
C13 0.0367(12) 0.0595(14) 0.0447(16) 0.0075(11) 0.0020(10) 0.0027(11)
N1 0.0297(8) 0.0458(9) 0.0383(11) 0.0018(8) 0.0003(8) -0.0037(9)
O1 0.0353(7) 0.0614(9) 0.0561(11) -0.0015(8) -0.0049(7) 0.0140(9)
F1 0.0971(12) 0.0911(11) 0.0781(12) 0.0487(10) -0.0175(10) 0.0104(10)

loop_
_atom_type_symbol
_atom_type_description
_atom_type_scat_dispersion_real
_atom_type_scat_dispersion_imag
_atom_type_scat_source
C C 0.0033 0.0016 'International Tables Vol C Tables 4.2.6.8 and 6.1.1.4'
H H 0.0000 0.0000 'International Tables Vol C Tables 4.2.6.8 and 6.1.1.4'
N N 0.0061 0.0033 'International Tables Vol C Tables 4.2.6.8 and 6.1.1.4'
O O 0.0106 0.0060 'International Tables Vol C Tables 4.2.6.8 and 6.1.1.4'
F F 0.0171 0.0103 'International Tables Vol C Tables 4.2.6.8 and 6.1.1.4'

loop_
_geom_angle_atom_site_label_1
_geom_angle_atom_site_label_2
_geom_angle_atom_site_label_3
_geom_angle
O1 C1 C2 123.07(19)
O1 C1 C6 117.74(19)
C2 C1 C6 119.2(2)
C3 C2 C1 120.44(19)
C3 C2 H2 119.8
C1 C2 H2 119.8
C2 C3 C4 121.00(19)
C2 C3 H3 119.5
C4 C3 H3 119.5
C5 C4 C3 117.9(2)
C5 C4 C7 119.87(18)
C3 C4 C7 122.09(18)
C6 C5 C4 121.40(19)
C6 C5 H5 119.3
C4 C5 H5 119.3
C5 C6 C1 120.1(2)
C5 C6 H6 119.9
C1 C6 H6 119.9
N1 C7 C4 124.80(18)
N1 C7 H7 117.6
C4 C7 H7 117.6
C9 C8 C13 119.2(2)
C9 C8 N1 118.62(18)
C13 C8 N1 122.1(2)
C10 C9 C8 120.7(2)
C10 C9 H9 119.7
C8 C9 H9 119.7
C11 C10 C9 118.6(2)
C11 C10 H10 120.7
C9 C10 H10 120.7
F1 C11 C10 119.0(3)
F1 C11 C12 118.6(2)
C10 C11 C12 122.4(2)
C11 C12 C13 119.0(2)
C11 C12 H12 120.5
C13 C12 H12 120.5
C12 C13 C8 120.1(2)
C12 C13 H13 120.0
C8 C13 H13 120.0
C7 N1 C8 118.89(16)
C1 O1 H1 109.5

loop_
_geom_bond_atom_site_label_1
_geom_bond_atom_site_label_2
_geom_bond_distance
C1 O1 1.355(3)
C1 C2 1.386(3)
C1 C6 1.389(3)
C2 C3 1.368(3)
C2 H2 0.9300
C3 C4 1.398(3)
C3 H3 0.9300
C4 C5 1.389(3)
C4 C7 1.456(3)
C5 C6 1.369(3)
C5 H5 0.9300
C6 H6 0.9300
C7 N1 1.270(3)
C7 H7 0.9300
C8 C9 1.379(3)
C8 C13 1.390(3)
C8 N1 1.430(3)
C9 C10 1.379(3)
C9 H9 0.9300
C10 C11 1.362(3)
C10 H10 0.9300
C11 F1 1.350(3)
C11 C12 1.363(4)
C12 C13 1.378(3)
C12 H12 0.9300
C13 H13 0.9300
O1 H1 0.8200

loop_
_geom_hbond_atom_site_label_D
_geom_hbond_atom_site_label_H
_geom_hbond_atom_site_label_A
_geom_hbond_site_symmetry_A
_geom_hbond_distance_DH
_geom_hbond_distance_HA
_geom_hbond_distance_DA
_geom_hbond_angle_DHA
O1 H1 N1 2_665 0.82 1.94 2.756(2) 175.8
C9 H9 F1 4_575 0.93 2.614 3.263(3) 127.3
C13 H13 Cg 4_465 0.93 2.83 3.710(3) 157

loop_
_geom_torsion_atom_site_label_1
_geom_torsion_atom_site_label_2
_geom_torsion_atom_site_label_3
_geom_torsion_atom_site_label_4
_geom_torsion
O1 C1 C2 C3 -176.2(2)
C6 C1 C2 C3 1.7(3)
C1 C2 C3 C4 -0.7(3)
C2 C3 C4 C5 -0.3(3)
C2 C3 C4 C7 174.8(2)
C3 C4 C5 C6 0.1(3)
C7 C4 C5 C6 -175.1(2)
C4 C5 C6 C1 1.0(4)
O1 C1 C6 C5 176.2(2)
C2 C1 C6 C5 -1.9(3)
C5 C4 C7 N1 -172.8(2)
C3 C4 C7 N1 12.2(3)
C13 C8 C9 C10 -3.6(3)
N1 C8 C9 C10 179.1(2)
C8 C9 C10 C11 1.5(3)
C9 C10 C11 F1 -179.8(2)
C9 C10 C11 C12 1.7(4)
F1 C11 C12 C13 178.8(2)
C10 C11 C12 C13 -2.6(4)
C11 C12 C13 C8 0.4(4)
C9 C8 C13 C12 2.6(3)
N1 C8 C13 C12 179.8(2)
C4 C7 N1 C8 -171.2(2)
C9 C8 N1 C7 -145.9(2)
C13 C8 N1 C7 36.9(3)
